data_2211878
loop_
_publ_author_name
'Cui-Xia Cheng'
'Hao-Wen Liu'
'Zong-Qiu Hu'
'Fei-Hua Luo'
'Min-Na Cao'

_publ_section_title
;<i>catena</i>-Poly[[[diaqua(6-carboxypyridine-2-carboxylato-\k^3^<i>O</i>,<i>N</i>,<i>O</i>')erbium(III)]-\m-pyridine-2,6-dicarboxylato-\k^4^<i>O</i>,<i>N</i>,<i>O</i>':<i>O</i>]
 tetrahydrate]
;
_journal_coeditor_code LH2219
_journal_issue 1
_journal_name_full 'Acta Crystallographica Section E'
_journal_page_first m1
_journal_page_last m3
_journal_paper_doi 10.1107/S1600536806048665
_journal_volume 63
_journal_year 2007
_chemical_formula_iupac '[Er (C7 H3 N O4) (C7 H4 N O4) (H2 O)2], 4H2 O'
_chemical_formula_moiety 'C14 H11 Er N2 O10, 4(H2 O)'
_chemical_formula_sum 'C14 H19 Er N2 O14'
_chemical_formula_weight 606.57
_chemical_name_systematic
;catena-poly[[[diaqua(6-carboxypyridine-2-carboxylato-\k^3^O,N,O')erbium(III)]-
\m-pyridine-2,6-dicarboxylato-\k^4^O,N,O':O]
 tetrahydrate]
;
_space_group_IT_number 14
_symmetry_cell_setting monoclinic
_symmetry_space_group_name_Hall '-P 2ybc'
_symmetry_space_group_name_H-M 'P 1 21/c 1'
_atom_sites_solution_hydrogens geom
_atom_sites_solution_primary direct
_atom_sites_solution_secondary difmap
_audit_creation_method SHELXL-97
_cell_angle_alpha 90.00
_cell_angle_beta 102.439(2)
_cell_angle_gamma 90.00
_cell_formula_units_Z 4
_cell_length_a 13.9915(15)
_cell_length_b 11.2079(12)
_cell_length_c 12.8282(14)
_cell_measurement_reflns_used 5265
_cell_measurement_temperature 292(2)
_cell_measurement_theta_max 28.3
_cell_measurement_theta_min 2.4
_cell_volume 1964.4(4)
_computing_cell_refinement 'SAINT (Bruker, 2000)'
_computing_data_collection 'SMART (Bruker, 2000)'
_computing_data_reduction SAINT
_computing_molecular_graphics 'SHELXTL (Bruker, 2000)'
_computing_publication_material SHELXTL
_computing_structure_refinement 'SHELXL97 (Sheldrick, 1997)'
_computing_structure_solution 'SHELXS97 (Sheldrick, 1997)'
_diffrn_ambient_temperature 292(2)
_diffrn_measured_fraction_theta_full 0.996
_diffrn_measured_fraction_theta_max 0.996
_diffrn_measurement_device_type 'Bruker SMART CCD'
_diffrn_measurement_method '\f and \w'
_diffrn_radiation_monochromator graphite
_diffrn_radiation_source 'fine-focus sealed tube'
_diffrn_radiation_type MoK\a
_diffrn_radiation_wavelength 0.71073
_diffrn_reflns_av_R_equivalents 0.047
_diffrn_reflns_av_sigmaI/netI 0.031
_diffrn_reflns_limit_h_max 17
_diffrn_reflns_limit_h_min -17
_diffrn_reflns_limit_k_max 14
_diffrn_reflns_limit_k_min -12
_diffrn_reflns_limit_l_max 16
_diffrn_reflns_limit_l_min -16
_diffrn_reflns_number 16162
_diffrn_reflns_theta_full 27.00
_diffrn_reflns_theta_max 27.00
_diffrn_reflns_theta_min 1.49
_exptl_absorpt_coefficient_mu 4.351
_exptl_absorpt_correction_T_max 0.650
_exptl_absorpt_correction_T_min 0.462
_exptl_absorpt_correction_type multi-scan
_exptl_absorpt_process_details '(SADABS; Bruker, 2000)'
_exptl_crystal_colour colourless
_exptl_crystal_density_diffrn 2.051
_exptl_crystal_density_method 'not measured'
_exptl_crystal_description Block
_exptl_crystal_F_000 1188
_exptl_crystal_size_max 0.20
_exptl_crystal_size_mid 0.10
_exptl_crystal_size_min 0.10
_refine_diff_density_max 1.04
_refine_diff_density_min -0.81
_refine_ls_extinction_method none
_refine_ls_goodness_of_fit_ref 1.050
_refine_ls_hydrogen_treatment constr
_refine_ls_matrix_type full
_refine_ls_number_parameters 280
_refine_ls_number_reflns 4276
_refine_ls_number_restraints 0
_refine_ls_restrained_S_all 1.050
_refine_ls_R_factor_all 0.0350
_refine_ls_R_factor_gt 0.0312
_refine_ls_shift/su_max 0.001
_refine_ls_shift/su_mean 0.000
_refine_ls_structure_factor_coef Fsqd
_refine_ls_weighting_details 'calc w=1/[\s^2^(Fo^2^)+(0.0536P)^2^+3.616P] where P=(Fo^2^+2Fc^2^)/3'
_refine_ls_weighting_scheme calc
_refine_ls_wR_factor_gt 0.0844
_refine_ls_wR_factor_ref 0.0863
_reflns_number_gt 3976
_reflns_number_total 4276
_reflns_threshold_expression I>2\s(I)
_cod_data_source_file lh2219.cif
_cod_data_source_block I
_cod_depositor_comments
;
The following automatic conversions were performed:
'_symmetry_cell_setting' value 'Monoclinic' changed to 'monoclinic'
according to '/home/saulius/struct/CIF-dictionaries/cif_core.dic'
dictionary named 'cif_core.dic' version 2.4.1 from 2010-06-29.

Automatic conversion script
Id: cif_fix_enum 1527 2010-12-29 10:47:43Z saulius 

The following automatic conversions were performed:

'_symmetry_cell_setting' value 'Monoclinic' changed to 'monoclinic'
according to /home/saulius/struct/CIF-dictionaries/cif_core.dic
dictionary named 'cif_core.dic' version 2.4.1 from 2010-06-29.

Automatic conversion script
Id: cif_fix_values 1715 2011-07-08 13:25:40Z adriana 
;
_cod_original_sg_symbol_H-M 'P 21/c'
_cod_database_code 2211878
_cod_database_fobs_code 2211878

loop_
_symmetry_equiv_pos_as_xyz
'x, y, z'
'-x, y+1/2, -z+1/2'
'-x, -y, -z'
'x, -y-1/2, z-1/2'

loop_
_atom_site_type_symbol
_atom_site_label
_atom_site_fract_x
_atom_site_fract_y
_atom_site_fract_z
_atom_site_U_iso_or_equiv
_atom_site_adp_type
_atom_site_calc_flag
_atom_site_refinement_flags
_atom_site_occupancy
Er Er1 0.729855(12) 0.795913(15) 0.351028(13) 0.01823(8) Uani d . 1
O O1 0.5161(3) 1.1015(3) 0.3732(3) 0.0380(8) Uani d . 1
H H1O 0.5671 1.1465 0.3986 0.046 Uiso d R 1
O O2 0.6468(2) 0.9921(3) 0.3635(2) 0.0253(6) Uani d . 1
O O3 0.6582(2) 0.6005(2) 0.3673(2) 0.0219(6) Uani d . 1
O O4 0.5340(2) 0.4797(3) 0.3754(3) 0.0342(7) Uani d . 1
O O5 0.7796(2) 0.8291(3) 0.7166(2) 0.0213(6) Uani d . 1
O O6 0.7254(2) 0.7784(2) 0.5448(2) 0.0192(6) Uani d . 1
O O7 0.8420(2) 0.9264(2) 0.2797(2) 0.0233(6) Uani d . 1
O O8 0.9178(3) 1.1023(3) 0.2827(2) 0.0334(7) Uani d . 1
O O9 0.8726(2) 0.6884(3) 0.4350(2) 0.0260(7) Uani d . 1
H H9A 0.8958 0.6913 0.4997 0.031 Uiso d R 1
H H9B 0.8972 0.6348 0.4065 0.031 Uiso d R 1
O O10 0.6327(2) 0.8453(3) 0.1758(2) 0.0308(7) Uani d . 1
H H10A 0.5912 0.8966 0.1690 0.037 Uiso d R 1
H H10B 0.6542 0.8327 0.1228 0.037 Uiso d R 1
N N3 0.5506(2) 0.7909(3) 0.3668(3) 0.0185(7) Uani d . 1
N N4 0.8306(2) 0.9455(3) 0.4806(2) 0.0137(6) Uani d . 1
C C1 0.4993(3) 0.8924(4) 0.3654(3) 0.0239(8) Uani d . 1
C C2 0.4000(4) 0.8926(5) 0.3628(4) 0.0408(12) Uani d . 1
H H2 0.3656 0.9639 0.3607 0.049 Uiso calc R 1
C C3 0.3537(4) 0.7848(5) 0.3635(6) 0.0520(16) Uani d . 1
H H3 0.2868 0.7825 0.3611 0.062 Uiso calc R 1
C C4 0.4062(4) 0.6792(5) 0.3678(5) 0.0402(12) Uani d . 1
H H4 0.3762 0.6055 0.3699 0.048 Uiso calc R 1
C C5 0.5056(3) 0.6879(4) 0.3686(3) 0.0223(8) Uani d . 1
C C6 0.5607(3) 1.0018(4) 0.3672(3) 0.0243(8) Uani d . 1
C C7 0.5706(3) 0.5804(4) 0.3715(3) 0.0210(8) Uani d . 1
C C8 0.8254(3) 0.9486(3) 0.5838(3) 0.0149(7) Uani d . 1
C C9 0.8613(3) 1.0436(4) 0.6500(3) 0.0206(8) Uani d . 1
H H9 0.8586 1.0427 0.7218 0.025 Uiso calc R 1
C C10 0.9009(3) 1.1388(4) 0.6072(3) 0.0248(8) Uani d . 1
H H10 0.9238 1.2046 0.6494 0.030 Uiso calc R 1
C C11 0.9065(3) 1.1364(3) 0.5002(3) 0.0220(8) Uani d . 1
H H11 0.9329 1.2004 0.4698 0.026 Uiso calc R 1
C C12 0.8720(3) 1.0369(3) 0.4404(3) 0.0163(7) Uani d . 1
C C13 0.7732(3) 0.8438(3) 0.6192(3) 0.0146(7) Uani d . 1
C C14 0.8780(3) 1.0222(4) 0.3242(3) 0.0205(8) Uani d . 1
O O11 0.9587(2) 0.6931(3) 0.6480(2) 0.0284(7) Uani d . 1
H H11A 0.9840 0.7592 0.6572 0.034 Uiso d R 1
H H11B 0.9409 0.6684 0.7004 0.034 Uiso d R 1
O O12 0.6283(3) 0.2745(3) 0.3879(4) 0.0610(13) Uani d . 1
H H12A 0.5977 0.3367 0.3759 0.073 Uiso d R 1
H H12B 0.6741 0.2960 0.3473 0.073 Uiso d R 1
O O13 0.8019(3) 0.4040(4) 0.4112(4) 0.0710(14) Uani d . 1
H H13A 0.7932 0.4205 0.4925 0.085 Uiso d R 1
H H13B 0.7815 0.4690 0.3874 0.085 Uiso d R 1
O O14 0.9713(2) 0.4420(3) 0.5975(3) 0.0352(7) Uani d . 1
H H14A 0.9889 0.5117 0.6032 0.042 Uiso d R 1
H H14B 0.9516 0.4184 0.6492 0.042 Uiso d R 1

loop_
_atom_site_aniso_label
_atom_site_aniso_U_11
_atom_site_aniso_U_22
_atom_site_aniso_U_33
_atom_site_aniso_U_12
_atom_site_aniso_U_13
_atom_site_aniso_U_23
Er1 0.02110(12) 0.01789(12) 0.01640(11) -0.00013(6) 0.00559(8) -0.00080(6)
O1 0.0394(19) 0.0247(17) 0.049(2) 0.0116(14) 0.0069(16) -0.0065(15)
O2 0.0276(15) 0.0161(14) 0.0321(15) 0.0039(11) 0.0060(12) -0.0025(12)
O3 0.0218(14) 0.0151(13) 0.0298(15) 0.0001(10) 0.0081(11) -0.0010(11)
O4 0.0295(16) 0.0204(15) 0.053(2) -0.0076(13) 0.0088(15) 0.0001(14)
O5 0.0306(15) 0.0211(13) 0.0130(12) -0.0056(12) 0.0067(11) 0.0021(11)
O6 0.0259(15) 0.0190(13) 0.0133(12) -0.0087(11) 0.0058(11) -0.0015(10)
O7 0.0345(16) 0.0229(14) 0.0157(12) -0.0100(12) 0.0125(11) -0.0051(11)
O8 0.054(2) 0.0271(16) 0.0252(15) -0.0170(14) 0.0214(14) -0.0004(13)
O9 0.0293(16) 0.0303(16) 0.0160(13) 0.0109(12) -0.0004(12) -0.0052(11)
O10 0.0350(17) 0.0411(19) 0.0160(13) 0.0203(14) 0.0052(12) -0.0018(13)
N3 0.0183(16) 0.0213(18) 0.0167(15) 0.0017(12) 0.0053(13) 0.0001(12)
N4 0.0176(14) 0.0122(14) 0.0122(13) -0.0018(11) 0.0054(11) -0.0002(11)
C1 0.024(2) 0.026(2) 0.0225(19) 0.0091(16) 0.0069(15) 0.0001(16)
C2 0.029(2) 0.039(3) 0.058(3) 0.015(2) 0.019(2) 0.002(2)
C3 0.026(3) 0.049(3) 0.086(5) 0.006(2) 0.024(3) 0.008(3)
C4 0.023(2) 0.038(3) 0.064(4) -0.0029(19) 0.018(2) 0.006(3)
C5 0.019(2) 0.024(2) 0.025(2) 0.0017(15) 0.0078(16) -0.0003(16)
C6 0.034(2) 0.019(2) 0.0196(18) 0.0085(16) 0.0045(16) -0.0027(15)
C7 0.0211(19) 0.022(2) 0.0201(18) -0.0025(15) 0.0052(15) -0.0020(15)
C8 0.0169(17) 0.0140(17) 0.0140(16) -0.0006(13) 0.0041(13) 0.0000(13)
C9 0.0259(19) 0.0214(19) 0.0141(16) -0.0021(15) 0.0034(14) -0.0008(14)
C10 0.032(2) 0.021(2) 0.0212(19) -0.0097(16) 0.0059(16) -0.0061(16)
C11 0.030(2) 0.0172(19) 0.0202(18) -0.0060(15) 0.0082(16) -0.0001(15)
C12 0.0205(17) 0.0150(17) 0.0142(16) -0.0017(13) 0.0056(13) 0.0011(13)
C13 0.0181(17) 0.0135(17) 0.0135(15) 0.0017(13) 0.0063(13) 0.0011(14)
C14 0.027(2) 0.0194(19) 0.0182(17) -0.0029(15) 0.0106(15) 0.0005(15)
O11 0.0321(17) 0.0338(18) 0.0201(14) -0.0035(12) 0.0075(13) 0.0022(12)
O12 0.063(3) 0.0256(19) 0.098(4) 0.0037(18) 0.025(3) -0.001(2)
O13 0.062(3) 0.037(2) 0.105(4) 0.012(2) -0.003(3) -0.003(2)
O14 0.048(2) 0.0314(17) 0.0325(17) 0.0086(15) 0.0223(15) 0.0033(14)

loop_
_atom_type_symbol
_atom_type_description
_atom_type_scat_dispersion_real
_atom_type_scat_dispersion_imag
_atom_type_scat_source
C C 0.0033 0.0016 'International Tables Vol C Tables 4.2.6.8 and 6.1.1.4'
H H 0.0000 0.0000 'International Tables Vol C Tables 4.2.6.8 and 6.1.1.4'
Er Er -0.2586 4.9576 'International Tables Vol C Tables 4.2.6.8 and 6.1.1.4'
N N 0.0061 0.0033 'International Tables Vol C Tables 4.2.6.8 and 6.1.1.4'
O O 0.0106 0.0060 'International Tables Vol C Tables 4.2.6.8 and 6.1.1.4'

loop_
_geom_angle_atom_site_label_1
_geom_angle_atom_site_label_2
_geom_angle_atom_site_label_3
_geom_angle_site_symmetry_1
_geom_angle_site_symmetry_3
_geom_angle
O9 Er1 O10 . . 141.43(10)
O9 Er1 O3 . . 80.01(10)
O10 Er1 O3 . . 97.21(11)
O9 Er1 O5 . 4_575 71.91(10)
O10 Er1 O5 . 4_575 70.37(10)
O3 Er1 O5 . 4_575 74.28(9)
O9 Er1 O7 . . 85.96(11)
O10 Er1 O7 . . 78.16(11)
O3 Er1 O7 . . 150.83(9)
O5 Er1 O7 4_575 . 77.10(9)
O9 Er1 O6 . . 73.12(10)
O10 Er1 O6 . . 143.84(10)
O3 Er1 O6 . . 75.29(9)
O5 Er1 O6 4_575 . 136.74(9)
O7 Er1 O6 . . 124.69(9)
O9 Er1 O2 . . 140.32(10)
O10 Er1 O2 . . 71.60(10)
O3 Er1 O2 . . 125.30(10)
O5 Er1 O2 4_575 . 139.12(9)
O7 Er1 O2 . . 81.01(9)
O6 Er1 O2 . . 83.96(9)
O9 Er1 N3 . . 133.87(11)
O10 Er1 N3 . . 73.48(10)
O3 Er1 N3 . . 62.95(9)
O5 Er1 N3 4_575 . 118.52(10)
O7 Er1 N3 . . 139.15(10)
O6 Er1 N3 . . 71.67(10)
O2 Er1 N3 . . 62.55(10)
O9 Er1 N4 . . 75.35(10)
O10 Er1 N4 . . 124.92(11)
O3 Er1 N4 . . 135.43(9)
O5 Er1 N4 4_575 . 129.41(10)
O7 Er1 N4 . . 63.00(9)
O6 Er1 N4 . . 62.32(9)
O2 Er1 N4 . . 65.32(10)
N3 Er1 N4 . . 112.01(10)
C6 O1 H1O . . 98.9
C6 O2 Er1 . . 123.7(3)
C7 O3 Er1 . . 126.0(3)
C13 O5 Er1 . 4_576 144.7(3)
C13 O6 Er1 . . 125.2(2)
C14 O7 Er1 . . 124.0(2)
Er1 O9 H9A . . 123.1
Er1 O9 H9B . . 124.2
H9A O9 H9B . . 111.6
Er1 O10 H10A . . 120.5
Er1 O10 H10B . . 120.1
H10A O10 H10B . . 114.8
C5 N3 C1 . . 119.0(4)
C5 N3 Er1 . . 120.1(2)
C1 N3 Er1 . . 120.7(3)
C12 N4 C8 . . 118.8(3)
C12 N4 Er1 . . 118.4(2)
C8 N4 Er1 . . 121.2(2)
N3 C1 C2 . . 122.3(4)
N3 C1 C6 . . 113.0(3)
C2 C1 C6 . . 124.8(4)
C3 C2 C1 . . 118.1(4)
C3 C2 H2 . . 120.9
C1 C2 H2 . . 120.9
C2 C3 C4 . . 120.3(5)
C2 C3 H3 . . 119.8
C4 C3 H3 . . 119.8
C3 C4 C5 . . 117.4(5)
C3 C4 H4 . . 121.3
C5 C4 H4 . . 121.3
N3 C5 C4 . . 122.9(4)
N3 C5 C7 . . 114.4(3)
C4 C5 C7 . . 122.8(4)
O2 C6 O1 . . 125.0(4)
O2 C6 C1 . . 119.7(4)
O1 C6 C1 . . 115.3(4)
O4 C7 O3 . . 125.3(4)
O4 C7 C5 . . 118.3(4)
O3 C7 C5 . . 116.3(3)
N4 C8 C9 . . 122.3(3)
N4 C8 C13 . . 114.2(3)
C9 C8 C13 . . 123.5(3)
C10 C9 C8 . . 118.5(3)
C10 C9 H9 . . 120.7
C8 C9 H9 . . 120.7
C9 C10 C11 . . 119.6(4)
C9 C10 H10 . . 120.2
C11 C10 H10 . . 120.2
C12 C11 C10 . . 118.5(3)
C12 C11 H11 . . 120.8
C10 C11 H11 . . 120.8
N4 C12 C11 . . 122.2(3)
N4 C12 C14 . . 114.6(3)
C11 C12 C14 . . 123.2(3)
O5 C13 O6 . . 126.1(3)
O5 C13 C8 . . 118.1(3)
O6 C13 C8 . . 115.8(3)
O8 C14 O7 . . 126.3(3)
O8 C14 C12 . . 117.9(3)
O7 C14 C12 . . 115.7(3)
H11A O11 H11B . . 112.9
H12A O12 H12B . . 94.0
H13A O13 H13B . . 96.0
H14A O14 H14B . . 112.7

loop_
_geom_bond_atom_site_label_1
_geom_bond_atom_site_label_2
_geom_bond_site_symmetry_2
_geom_bond_distance
_geom_bond_publ_flag
Er1 O9 . 2.382(3) y
Er1 O10 . 2.427(3) y
Er1 O3 . 2.436(3) y
Er1 O5 4_575 2.437(3) y
Er1 O7 . 2.461(3) y
Er1 O6 . 2.507(3) y
Er1 O2 . 2.508(3) y
Er1 N3 . 2.559(3) y
Er1 N4 . 2.560(3) y
O1 C6 . 1.291(5) ?
O1 H1O . 0.8769 ?
O2 C6 . 1.221(5) ?
O3 C7 . 1.259(5) ?
O4 C7 . 1.244(5) ?
O5 C13 . 1.245(4) ?
O5 Er1 4_576 2.437(3) ?
O6 C13 . 1.273(5) ?
O7 C14 . 1.267(5) ?
O8 C14 . 1.237(5) ?
O9 H9A . 0.8243 ?
O9 H9B . 0.8161 ?
O10 H10A . 0.8084 ?
O10 H10B . 0.8129 ?
N3 C5 . 1.317(5) ?
N3 C1 . 1.344(5) ?
N4 C12 . 1.335(4) ?
N4 C8 . 1.342(4) ?
C1 C2 . 1.382(6) ?
C1 C6 . 1.495(6) ?
C2 C3 . 1.372(8) ?
C2 H2 . 0.9300 ?
C3 C4 . 1.388(7) ?
C3 H3 . 0.9300 ?
C4 C5 . 1.391(6) ?
C4 H4 . 0.9300 ?
C5 C7 . 1.506(5) ?
C8 C9 . 1.386(5) ?
C8 C13 . 1.504(5) ?
C9 C10 . 1.370(6) ?
C9 H9 . 0.9300 ?
C10 C11 . 1.392(5) ?
C10 H10 . 0.9300 ?
C11 C12 . 1.381(5) ?
C11 H11 . 0.9300 ?
C12 C14 . 1.519(5) ?
O11 H11A . 0.8187 ?
O11 H11B . 0.8138 ?
O12 H12A . 0.8152 ?
O12 H12B . 0.9406 ?
O13 H13A . 1.0906 ?
O13 H13B . 0.8171 ?
O14 H14A . 0.8177 ?
O14 H14B . 0.8153 ?

loop_
_geom_hbond_atom_site_label_D
_geom_hbond_atom_site_label_H
_geom_hbond_atom_site_label_A
_geom_hbond_site_symmetry_A
_geom_hbond_distance_DH
_geom_hbond_distance_HA
_geom_hbond_distance_DA
_geom_hbond_angle_DHA
O1 H1O O12 1_565 0.88 1.69 2.476(6) 147.4
O9 H9A O11 . 0.82 1.92 2.738(4) 175.7
O9 H9B O14 3_766 0.82 2.04 2.734(4) 142.2
O10 H10A O4 2_655 0.81 1.96 2.735(4) 161.3
O10 H10B O6 4_575 0.81 1.99 2.714(4) 147.5
O11 H11A O8 3_776 0.82 2.11 2.894(4) 161.3
O11 H11B O7 4_576 0.81 2.17 2.917(4) 153.6
O12 H12A O4 . 0.82 1.83 2.640(5) 169.6
O12 H12B O13 . 0.94 2.17 2.790(7) 122.6
O13 H13A O14 . 1.09 2.58 3.012(6) 102.8
O13 H13B O3 . 0.82 2.24 2.953(5) 145.9
O14 H14A O11 . 0.82 2.18 2.902(4) 147.5
O14 H14B O8 4_576 0.82 1.89 2.686(4) 166.7
